data_7117470
loop_
_publ_author_name
'Xingyong Wang'
'Zaichao Zhang'
'You Song'
'Yuanting Su'
'Xinping Wang'

_publ_section_title
;
 Bis(phenothiazine)arene diradicaloids: isolation, characterization and
 crystal structures
;
_journal_name_full Chem.Commun.
_journal_page_first 11822
_journal_paper_doi 10.1039/C5cc03573B
_journal_volume 51
_journal_year 2015
_chemical_formula_moiety '2(C16 Al F36 O4), C36 H24 N2 S2, 1.80(C H2 Cl2)'
_chemical_formula_sum 'C69.8 H27.6 Al2 Cl3.61 F72 N2 O8 S2'
_chemical_formula_weight 2636.02
_chemical_name_systematic
; 
 ? 
;
_space_group_IT_number 14
_symmetry_cell_setting monoclinic
_symmetry_space_group_name_Hall '-P 2yn'
_symmetry_space_group_name_H-M 'P 1 21/n 1'
_atom_sites_solution_hydrogens geom
_atom_sites_solution_primary direct
_atom_sites_solution_secondary difmap
_audit_creation_method SHELXL-97
_audit_update_record
;
2015-02-03 deposited with the CCDC.
2015-06-11 downloaded from the CCDC.
;
_cell_angle_alpha 90.00
_cell_angle_beta 93.113(4)
_cell_angle_gamma 90.00
_cell_formula_units_Z 2
_cell_length_a 13.604(3)
_cell_length_b 20.135(5)
_cell_length_c 16.634(4)
_cell_measurement_reflns_used 7400
_cell_measurement_temperature 123(2)
_cell_measurement_theta_max 24.76
_cell_measurement_theta_min 2.23
_cell_volume 4549.6(19)
_computing_cell_refinement 'Bruker SAINT'
_computing_data_collection 'Bruker APEX II'
_computing_data_reduction 'Bruker SAINT'
_computing_molecular_graphics 'Bruker SHELXTL'
_computing_publication_material 'Bruker SHELXTL'
_computing_structure_refinement 'SHELXL-97 (Sheldrick, 2008)'
_computing_structure_solution 'SHELXS-97 (Sheldrick, 2008)'
_diffrn_ambient_temperature 123(2)
_diffrn_measured_fraction_theta_full 0.990
_diffrn_measured_fraction_theta_max 0.990
_diffrn_measurement_device_type 'Bruker APEX II CCD'
_diffrn_measurement_method '\f and \w scans'
_diffrn_radiation_monochromator graphite
_diffrn_radiation_source 'fine-focus sealed tube'
_diffrn_radiation_type MoK\a
_diffrn_radiation_wavelength 0.71073
_diffrn_reflns_av_R_equivalents 0.1023
_diffrn_reflns_av_sigmaI/netI 0.0895
_diffrn_reflns_limit_h_max 17
_diffrn_reflns_limit_h_min -17
_diffrn_reflns_limit_k_max 24
_diffrn_reflns_limit_k_min -26
_diffrn_reflns_limit_l_max 21
_diffrn_reflns_limit_l_min -19
_diffrn_reflns_number 39754
_diffrn_reflns_theta_full 27.61
_diffrn_reflns_theta_max 27.61
_diffrn_reflns_theta_min 1.59
_exptl_absorpt_coefficient_mu 0.387
_exptl_absorpt_correction_T_max 0.9267
_exptl_absorpt_correction_T_min 0.8863
_exptl_absorpt_correction_type multi-scan
_exptl_absorpt_process_details 'SADABS (Bruker, 2000)'
_exptl_crystal_colour purple-red
_exptl_crystal_density_diffrn 1.924
_exptl_crystal_density_method 'not measured'
_exptl_crystal_description flake
_exptl_crystal_F_000 2583
_exptl_crystal_size_max 0.37
_exptl_crystal_size_mid 0.21
_exptl_crystal_size_min 0.20
_refine_diff_density_max 1.482
_refine_diff_density_min -0.619
_refine_diff_density_rms 0.119
_refine_ls_extinction_method none
_refine_ls_goodness_of_fit_ref 1.405
_refine_ls_hydrogen_treatment constr
_refine_ls_matrix_type full
_refine_ls_number_parameters 1327
_refine_ls_number_reflns 10470
_refine_ls_number_restraints 2673
_refine_ls_restrained_S_all 1.445
_refine_ls_R_factor_all 0.1709
_refine_ls_R_factor_gt 0.1031
_refine_ls_shift/su_max 0.006
_refine_ls_shift/su_mean 0.000
_refine_ls_structure_factor_coef Fsqd
_refine_ls_weighting_details 'calc w=1/[\s^2^(Fo^2^)+(0.1200P)^2^+0.0000P] where P=(Fo^2^+2Fc^2^)/3'
_refine_ls_weighting_scheme calc
_refine_ls_wR_factor_gt 0.2636
_refine_ls_wR_factor_ref 0.2887
_reflns_number_gt 5711
_reflns_number_total 10470
_reflns_threshold_expression >2sigma(I)
_cod_data_source_file c5cc03573b2.cif
_cod_data_source_block 1a
_cod_original_cell_volume 4549.7(19)
_cod_original_sg_symbol_Hall '-P 2yn  '
_cod_original_sg_symbol_H-M 'P2(1)/n  '
_cod_original_formula_sum 'C69.80 H27.60 Al2 Cl3.61 F72 N2 O8 S2'
_cod_database_code 7117470

loop_
_symmetry_equiv_pos_as_xyz
'x, y, z'
'-x+1/2, y+1/2, -z+1/2'
'-x, -y, -z'
'x-1/2, -y-1/2, z-1/2'

loop_
_atom_site_label
_atom_site_type_symbol
_atom_site_fract_x
_atom_site_fract_y
_atom_site_fract_z
_atom_site_U_iso_or_equiv
_atom_site_adp_type
_atom_site_occupancy
_atom_site_symmetry_multiplicity
_atom_site_calc_flag
_atom_site_refinement_flags
_atom_site_disorder_assembly
_atom_site_disorder_group
C36 C 0.5048(19) 1.0221(13) 0.501(2) 0.132(6) Uani 0.310(7) 1 d PDU . 5
H36A H 0.4964 1.0596 0.5352 0.158 Uiso 0.310(7) 1 d PR . 5
H36B H 0.5447 1.0352 0.4574 0.158 Uiso 0.310(7) 1 d PR . 5
Cl2 Cl 0.3947(9) 0.9952(7) 0.4649(7) 0.141(5) Uani 0.310(7) 1 d PDU . 5
Cl3 Cl 0.5558(10) 0.9578(8) 0.5525(7) 0.128(5) Uani 0.310(7) 1 d PDU . 5
C36' C 0.404(4) 0.898(7) 0.484(9) 0.173(15) Uani 0.092(8) 1 d PDU A 6
H36C H 0.3981 0.8501 0.4955 0.207 Uiso 0.092(8) 1 calc PR A 6
H36D H 0.4052 0.9041 0.4247 0.207 Uiso 0.092(8) 1 calc PR A 6
Cl2' Cl 0.311(3) 0.941(3) 0.521(3) 0.207(17) Uani 0.092(8) 1 d PDU A 6
Cl3' Cl 0.506(3) 0.930(2) 0.530(2) 0.146(10) Uani 0.092(8) 1 d PDU A 6
C17A C 0.1402(3) 1.0046(2) 0.3284(3) 0.0310(9) Uani 0.50 1 d PDU B 3
C18A C 0.1805(8) 0.9770(5) 0.3991(6) 0.030(2) Uani 0.50 1 d PDU B 3
H18A H 0.2452 0.9579 0.4000 0.036 Uiso 0.50 1 d PR B 3
C19A C 0.1270(8) 0.9765(5) 0.4681(6) 0.030(2) Uani 0.50 1 d PDU B 3
H19A H 0.1557 0.9604 0.5184 0.036 Uiso 0.50 1 d PR B 3
C20A C 0.0313(14) 1.0031(14) 0.4655(11) 0.027(2) Uani 0.50 1 d PDU . 3
C21A C -0.0071(9) 1.0306(6) 0.3935(9) 0.027(2) Uani 0.50 1 d PDU B 3
H21A H -0.0717 1.0500 0.3914 0.032 Uiso 0.50 1 d PR B 3
C22A C 0.0474(8) 1.0329(6) 0.3254(9) 0.028(2) Uani 0.50 1 d PDU B 3
H22A H 0.0225 1.0545 0.2770 0.033 Uiso 0.50 1 d PR B 3
C17B C 0.1402(3) 1.0046(2) 0.3284(3) 0.0310(9) Uani 0.50 1 d PDU B 4
C18B C 0.1637(8) 0.9576(5) 0.3862(6) 0.029(2) Uani 0.50 1 d PDU B 4
H18B H 0.2149 0.9256 0.3795 0.035 Uiso 0.50 1 d PR B 4
C19B C 0.1076(8) 0.9565(5) 0.4531(6) 0.030(2) Uani 0.50 1 d PDU B 4
H19B H 0.1256 0.9255 0.4952 0.036 Uiso 0.50 1 d PR B 4
C20B C 0.0278(15) 0.9991(13) 0.4621(12) 0.027(2) Uani 0.50 1 d PDU . 4
C21B C 0.0069(10) 1.0449(6) 0.4008(9) 0.029(2) Uani 0.50 1 d PDU B 4
H21B H -0.0494 1.0733 0.4040 0.035 Uiso 0.50 1 d PR B 4
C22B C 0.0624(8) 1.0476(6) 0.3332(9) 0.030(2) Uani 0.50 1 d PDU B 4
H22B H 0.0461 1.0790 0.2912 0.036 Uiso 0.50 1 d PR B 4
C23A C 0.2282(4) 0.9541(3) 0.1279(3) 0.0413(12) Uani 1 1 d . . .
C24A C 0.1794(3) 0.9552(2) 0.1994(3) 0.0371(11) Uani 1 1 d . B .
C25A C 0.1105(4) 0.9056(3) 0.2134(3) 0.0478(13) Uani 1 1 d . . .
H25A H 0.0759 0.9063 0.2615 0.057 Uiso 1 1 calc R . .
C26A C 0.0922(4) 0.8556(3) 0.1578(4) 0.0565(15) Uani 1 1 d . . .
H26A H 0.0470 0.8211 0.1685 0.068 Uiso 1 1 calc R . .
C27A C 0.1410(5) 0.8558(3) 0.0854(4) 0.0563(16) Uani 1 1 d . . .
H27A H 0.1264 0.8224 0.0462 0.068 Uiso 1 1 calc R . .
C28A C 0.2073(4) 0.9024(3) 0.0714(3) 0.0503(14) Uani 1 1 d . . .
H28A H 0.2411 0.9010 0.0229 0.060 Uiso 1 1 calc R . .
C29A C 0.3176(4) 1.0653(3) 0.1807(3) 0.0416(12) Uani 1 1 d . . .
C30A C 0.2635(3) 1.0575(2) 0.2495(3) 0.0356(11) Uani 1 1 d . B .
C31A C 0.2765(4) 1.1050(3) 0.3115(3) 0.0482(13) Uani 1 1 d . . .
H31A H 0.2398 1.1012 0.3583 0.058 Uiso 1 1 calc R . .
C32A C 0.3406(5) 1.1560(3) 0.3051(4) 0.0609(16) Uani 1 1 d . . .
H32A H 0.3484 1.1873 0.3477 0.073 Uiso 1 1 calc R . .
C33A C 0.3954(5) 1.1635(3) 0.2370(4) 0.0638(17) Uani 1 1 d . . .
H33A H 0.4410 1.1990 0.2336 0.077 Uiso 1 1 calc R . .
C34A C 0.3823(4) 1.1197(3) 0.1764(4) 0.0568(16) Uani 1 1 d . . .
H34A H 0.4178 1.1256 0.1292 0.068 Uiso 1 1 calc R . .
N1A N 0.1973(3) 1.00618(19) 0.2567(2) 0.0332(9) Uani 1 1 d . . .
S1A S 0.31227(11) 1.01231(8) 0.10135(8) 0.0553(4) Uani 1 1 d . . .
Al1 Al 0.3294(6) 0.1694(4) 0.7611(5) 0.034(2) Uani 0.526(3) 1 d PDU C 1
O1 O 0.4482(5) 0.1963(4) 0.7649(5) 0.0466(18) Uani 0.526(3) 1 d PDU C 1
C1 C 0.5321(6) 0.2134(4) 0.7322(5) 0.0514(18) Uani 0.526(3) 1 d PDU C 1
C2 C 0.5638(7) 0.1543(5) 0.6781(6) 0.063(2) Uani 0.526(3) 1 d PDU C 1
C3 C 0.5177(8) 0.2763(5) 0.6802(7) 0.056(2) Uani 0.526(3) 1 d PDU C 1
C4 C 0.6128(7) 0.2246(5) 0.7996(6) 0.069(3) Uani 0.526(3) 1 d PDU C 1
F1 F 0.6306(7) 0.1726(4) 0.6277(5) 0.073(2) Uani 0.526(3) 1 d PDU C 1
F2 F 0.4874(6) 0.1297(3) 0.6351(4) 0.0699(19) Uani 0.526(3) 1 d PDU C 1
F3 F 0.6027(8) 0.1051(5) 0.7224(8) 0.073(3) Uani 0.526(3) 1 d PDU C 1
F4 F 0.6029(7) 0.3040(5) 0.6624(6) 0.067(2) Uani 0.526(3) 1 d PDU C 1
F5 F 0.4662(9) 0.3234(6) 0.7154(11) 0.069(3) Uani 0.526(3) 1 d PDU C 1
F6 F 0.4694(7) 0.2621(7) 0.6108(6) 0.054(3) Uani 0.526(3) 1 d PDU C 1
F7 F 0.7016(4) 0.2203(5) 0.7682(6) 0.087(2) Uani 0.526(3) 1 d PDU C 1
F8 F 0.6086(6) 0.1791(5) 0.8555(5) 0.083(3) Uani 0.526(3) 1 d PDU C 1
F9 F 0.6025(6) 0.2849(4) 0.8317(5) 0.085(2) Uani 0.526(3) 1 d PDU C 1
O2 O 0.2795(6) 0.1905(3) 0.8493(4) 0.0434(17) Uani 0.526(3) 1 d PDU C 1
C5 C 0.2626(6) 0.2353(4) 0.9076(5) 0.0444(17) Uani 0.526(3) 1 d PDU C 1
C6 C 0.3591(8) 0.2487(5) 0.9580(6) 0.065(3) Uani 0.526(3) 1 d PDU C 1
C7 C 0.1878(8) 0.2052(5) 0.9627(6) 0.061(2) Uani 0.526(3) 1 d PDU C 1
C8 C 0.2240(9) 0.2998(5) 0.8702(7) 0.065(2) Uani 0.526(3) 1 d PDU C 1
F10 F 0.3415(8) 0.2753(5) 1.0303(5) 0.079(3) Uani 0.526(3) 1 d PDU C 1
F11 F 0.4084(9) 0.1918(5) 0.9708(7) 0.087(4) Uani 0.526(3) 1 d PDU C 1
F12 F 0.4167(6) 0.2908(4) 0.9182(6) 0.086(2) Uani 0.526(3) 1 d PDU C 1
F13 F 0.1471(8) 0.2525(5) 1.0075(6) 0.101(3) Uani 0.526(3) 1 d PDU C 1
F14 F 0.1142(5) 0.1758(4) 0.9168(5) 0.073(2) Uani 0.526(3) 1 d PDU C 1
F15 F 0.2315(10) 0.1589(6) 1.0112(6) 0.074(3) Uani 0.526(3) 1 d PDU C 1
F16 F 0.2336(9) 0.3518(5) 0.9210(7) 0.086(3) Uani 0.526(3) 1 d PDU C 1
F17 F 0.2757(9) 0.3174(4) 0.8067(5) 0.063(2) Uani 0.526(3) 1 d PDU C 1
F18 F 0.1274(9) 0.2936(9) 0.8468(10) 0.085(4) Uani 0.526(3) 1 d PDU C 1
O3 O 0.3196(8) 0.0849(3) 0.7516(5) 0.048(2) Uani 0.526(3) 1 d PDU C 1
C9 C 0.3271(7) 0.0244(5) 0.7834(5) 0.059(2) Uani 0.526(3) 1 d PDU C 1
C10 C 0.3760(8) 0.0244(6) 0.8690(6) 0.068(2) Uani 0.526(3) 1 d PDU C 1
C11 C 0.3911(8) -0.0199(5) 0.7296(6) 0.068(3) Uani 0.526(3) 1 d PDU C 1
C12 C 0.2214(8) -0.0065(5) 0.7853(7) 0.078(3) Uani 0.526(3) 1 d PDU C 1
F19 F 0.4113(12) -0.0351(6) 0.8911(11) 0.088(4) Uani 0.526(3) 1 d PDU C 1
F20 F 0.4514(8) 0.0670(4) 0.8728(6) 0.091(3) Uani 0.526(3) 1 d PDU C 1
F21 F 0.3099(9) 0.0414(5) 0.9202(5) 0.108(3) Uani 0.526(3) 1 d PDU C 1
F22 F 0.3800(11) -0.0838(5) 0.7533(9) 0.096(4) Uani 0.526(3) 1 d PDU C 1
F23 F 0.3595(7) -0.0126(5) 0.6517(4) 0.086(3) Uani 0.526(3) 1 d PDU C 1
F24 F 0.4857(5) -0.0011(4) 0.7406(5) 0.079(2) Uani 0.526(3) 1 d PDU C 1
F25 F 0.2207(12) -0.0552(6) 0.8422(8) 0.112(4) Uani 0.526(3) 1 d PDU C 1
F26 F 0.1628(7) 0.0417(5) 0.8143(7) 0.099(3) Uani 0.526(3) 1 d PDU C 1
F27 F 0.1872(6) -0.0272(4) 0.7162(7) 0.099(3) Uani 0.526(3) 1 d PDU C 1
O4 O 0.2705(7) 0.2034(5) 0.6769(5) 0.046(2) Uani 0.526(3) 1 d PDU C 1
C13 C 0.1954(7) 0.2031(5) 0.6200(5) 0.0324(16) Uani 0.526(3) 1 d PDU C 1
C14 C 0.1699(10) 0.2767(6) 0.5966(7) 0.049(2) Uani 0.526(3) 1 d PDU C 1
C15 C 0.2279(8) 0.1666(6) 0.5433(6) 0.054(2) Uani 0.526(3) 1 d PDU C 1
C16 C 0.1050(8) 0.1686(6) 0.6511(6) 0.048(2) Uani 0.526(3) 1 d PDU C 1
F28 F 0.1349(11) 0.2815(8) 0.5212(7) 0.057(3) Uani 0.526(3) 1 d PDU C 1
F29 F 0.2481(11) 0.3151(7) 0.6057(11) 0.054(3) Uani 0.526(3) 1 d PDU C 1
F30 F 0.1030(10) 0.3004(7) 0.6444(8) 0.056(3) Uani 0.526(3) 1 d PDU C 1
F31 F 0.1504(7) 0.1523(5) 0.4934(6) 0.066(3) Uani 0.526(3) 1 d PDU C 1
F32 F 0.2680(10) 0.1100(5) 0.5595(7) 0.088(4) Uani 0.526(3) 1 d PDU C 1
F33 F 0.2832(9) 0.2051(6) 0.5005(6) 0.087(3) Uani 0.526(3) 1 d PDU C 1
F34 F 0.0225(7) 0.1837(6) 0.6117(6) 0.068(3) Uani 0.526(3) 1 d PDU C 1
F35 F 0.0919(6) 0.1831(6) 0.7263(4) 0.062(2) Uani 0.526(3) 1 d PDU C 1
F36 F 0.1132(14) 0.1038(6) 0.6515(12) 0.083(4) Uani 0.526(3) 1 d PDU C 1
Al1' Al 0.3280(6) 0.1709(4) 0.7637(5) 0.0238(19) Uani 0.474(3) 1 d PDU C 2
O1' O 0.4469(5) 0.1742(4) 0.7348(5) 0.0416(18) Uani 0.474(3) 1 d PDU C 2
C1' C 0.5332(7) 0.2084(5) 0.7356(5) 0.0522(19) Uani 0.474(3) 1 d PDU C 2
C2' C 0.6062(7) 0.1654(6) 0.6878(6) 0.063(3) Uani 0.474(3) 1 d PDU C 2
C3' C 0.5181(9) 0.2756(5) 0.6932(7) 0.055(2) Uani 0.474(3) 1 d PDU C 2
C4' C 0.5771(7) 0.2173(6) 0.8219(6) 0.063(3) Uani 0.474(3) 1 d PDU C 2
F1' F 0.6855(6) 0.1978(5) 0.6701(6) 0.088(3) Uani 0.474(3) 1 d PDU C 2
F2' F 0.5607(8) 0.1420(5) 0.6201(5) 0.076(2) Uani 0.474(3) 1 d PDU C 2
F3' F 0.6345(10) 0.1131(6) 0.7323(9) 0.080(4) Uani 0.474(3) 1 d PDU C 2
F4' F 0.5977(7) 0.3145(5) 0.7030(6) 0.067(3) Uani 0.474(3) 1 d PDU C 2
F5' F 0.4417(9) 0.3081(6) 0.7204(11) 0.059(3) Uani 0.474(3) 1 d PDU C 2
F6' F 0.5030(9) 0.2688(8) 0.6141(7) 0.062(3) Uani 0.474(3) 1 d PDU C 2
F7' F 0.6742(6) 0.2281(5) 0.8236(6) 0.082(3) Uani 0.474(3) 1 d PDU C 2
F8' F 0.5623(7) 0.1626(5) 0.8650(5) 0.080(3) Uani 0.474(3) 1 d PDU C 2
F9' F 0.5356(6) 0.2681(4) 0.8567(5) 0.075(2) Uani 0.474(3) 1 d PDU C 2
O2' O 0.3223(6) 0.2117(4) 0.8534(4) 0.0434(19) Uani 0.474(3) 1 d PDU C 2
C5' C 0.2675(7) 0.2387(5) 0.9101(6) 0.0460(18) Uani 0.474(3) 1 d PDU C 2
C6' C 0.3398(8) 0.2584(6) 0.9827(6) 0.061(3) Uani 0.474(3) 1 d PDU C 2
C7' C 0.1911(8) 0.1913(5) 0.9384(6) 0.057(2) Uani 0.474(3) 1 d PDU C 2
C8' C 0.2187(9) 0.3027(5) 0.8772(8) 0.066(2) Uani 0.474(3) 1 d PDU C 2
F10' F 0.2920(8) 0.2727(6) 1.0474(5) 0.081(3) Uani 0.474(3) 1 d PDU C 2
F11' F 0.4024(8) 0.2080(5) 0.9997(5) 0.057(2) Uani 0.474(3) 1 d PDU C 2
F12' F 0.3938(7) 0.3111(4) 0.9627(6) 0.073(2) Uani 0.474(3) 1 d PDU C 2
F13' F 0.1181(6) 0.2240(5) 0.9753(6) 0.075(2) Uani 0.474(3) 1 d PDU C 2
F14' F 0.1466(5) 0.1591(4) 0.8737(5) 0.068(2) Uani 0.474(3) 1 d PDU C 2
F15' F 0.2316(12) 0.1442(6) 0.9871(8) 0.079(4) Uani 0.474(3) 1 d PDU C 2
F16' F 0.1910(9) 0.3432(6) 0.9357(8) 0.090(4) Uani 0.474(3) 1 d PDU C 2
F17' F 0.2822(11) 0.3377(6) 0.8349(7) 0.087(3) Uani 0.474(3) 1 d PDU C 2
F18' F 0.1374(9) 0.2874(9) 0.8302(10) 0.069(4) Uani 0.474(3) 1 d PDU C 2
O3' O 0.2946(8) 0.0892(4) 0.7739(7) 0.050(3) Uani 0.474(3) 1 d PDU C 2
C9' C 0.3110(7) 0.0253(5) 0.7933(6) 0.061(2) Uani 0.474(3) 1 d PDU C 2
C10' C 0.3952(8) 0.0191(6) 0.8584(7) 0.069(3) Uani 0.474(3) 1 d PDU C 2
C11' C 0.3340(9) -0.0139(5) 0.7173(7) 0.078(3) Uani 0.474(3) 1 d PDU C 2
C12' C 0.2156(8) -0.0036(6) 0.8286(7) 0.078(3) Uani 0.474(3) 1 d PDU C 2
F19' F 0.3947(14) -0.0391(5) 0.8959(10) 0.078(4) Uani 0.474(3) 1 d PDU C 2
F20' F 0.3912(8) 0.0658(4) 0.9129(5) 0.071(2) Uani 0.474(3) 1 d PDU C 2
F21' F 0.4800(6) 0.0264(5) 0.8212(6) 0.088(3) Uani 0.474(3) 1 d PDU C 2
F22' F 0.3775(12) -0.0727(5) 0.7308(8) 0.088(4) Uani 0.474(3) 1 d PDU C 2
F23' F 0.3968(8) 0.0236(5) 0.6724(6) 0.095(3) Uani 0.474(3) 1 d PDU C 2
F24' F 0.2462(8) -0.0218(4) 0.6724(5) 0.092(3) Uani 0.474(3) 1 d PDU C 2
F25' F 0.2159(13) -0.0708(5) 0.8196(10) 0.103(4) Uani 0.474(3) 1 d PDU C 2
F26' F 0.1356(6) 0.0166(5) 0.7887(6) 0.066(3) Uani 0.474(3) 1 d PDU C 2
F27' F 0.2119(9) 0.0142(6) 0.9060(5) 0.109(3) Uani 0.474(3) 1 d PDU C 2
O4' O 0.2504(7) 0.2068(6) 0.6929(5) 0.040(2) Uani 0.474(3) 1 d PDU C 2
C13' C 0.1961(7) 0.2045(6) 0.6222(6) 0.0331(17) Uani 0.474(3) 1 d PDU C 2
C14' C 0.1711(10) 0.2785(6) 0.5988(8) 0.049(2) Uani 0.474(3) 1 d PDU C 2
C15' C 0.2547(9) 0.1720(6) 0.5562(6) 0.051(2) Uani 0.474(3) 1 d PDU C 2
C16' C 0.1001(8) 0.1666(7) 0.6332(7) 0.049(2) Uani 0.474(3) 1 d PDU C 2
F28' F 0.1104(12) 0.2819(10) 0.5350(8) 0.066(4) Uani 0.474(3) 1 d PDU C 2
F29' F 0.2523(12) 0.3110(9) 0.5864(12) 0.058(4) Uani 0.474(3) 1 d PDU C 2
F30' F 0.1272(12) 0.3070(9) 0.6599(10) 0.070(4) Uani 0.474(3) 1 d PDU C 2
F31' F 0.1981(9) 0.1568(7) 0.4916(6) 0.079(3) Uani 0.474(3) 1 d PDU C 2
F32' F 0.2997(10) 0.1188(6) 0.5820(8) 0.085(4) Uani 0.474(3) 1 d PDU C 2
F33' F 0.3207(8) 0.2122(7) 0.5282(7) 0.083(3) Uani 0.474(3) 1 d PDU C 2
F34' F 0.0351(8) 0.1746(8) 0.5734(7) 0.085(4) Uani 0.474(3) 1 d PDU C 2
F35' F 0.0580(9) 0.1871(8) 0.6974(7) 0.098(4) Uani 0.474(3) 1 d PDU C 2
F36' F 0.1141(15) 0.1027(5) 0.6400(11) 0.069(4) Uani 0.474(3) 1 d PDU C 2
C35 C 0.9577(9) 0.9821(7) 0.0335(8) 0.076(4) Uani 0.50 1 d PD . .
H35A H 0.8886 0.9909 0.0360 0.091 Uiso 0.50 1 d PR . .
H35B H 0.9746 0.9482 0.0724 0.091 Uiso 0.50 1 d PR . .
Cl1 Cl 1.02077(15) 1.05087(10) 0.06195(14) 0.0866(6) Uani 1 1 d D . .

loop_
_atom_site_aniso_label
_atom_site_aniso_U_11
_atom_site_aniso_U_22
_atom_site_aniso_U_33
_atom_site_aniso_U_23
_atom_site_aniso_U_13
_atom_site_aniso_U_12
C36 0.112(10) 0.168(12) 0.113(9) -0.075(10) -0.023(8) 0.068(9)
Cl2 0.127(9) 0.170(10) 0.120(7) -0.086(7) -0.056(6) 0.076(7)
Cl3 0.095(8) 0.163(11) 0.123(7) -0.059(7) -0.008(6) 0.060(7)
C36' 0.17(3) 0.20(3) 0.15(2) -0.08(2) -0.02(2) 0.05(2)
Cl2' 0.20(3) 0.24(3) 0.18(3) -0.08(2) -0.02(3) 0.03(3)
Cl3' 0.138(19) 0.18(2) 0.122(17) -0.091(14) -0.021(15) 0.065(16)
C17A 0.028(2) 0.035(2) 0.031(2) -0.0041(17) 0.0104(17) -0.0032(18)
C18A 0.025(4) 0.032(4) 0.033(4) -0.003(4) 0.007(3) 0.001(4)
C19A 0.030(4) 0.030(5) 0.030(4) -0.002(4) 0.005(3) -0.006(4)
C20A 0.026(4) 0.026(4) 0.031(4) -0.007(4) 0.005(4) -0.006(4)
C21A 0.024(4) 0.025(5) 0.033(4) -0.010(4) 0.005(3) -0.003(4)
C22A 0.028(4) 0.027(4) 0.028(4) -0.006(4) 0.002(3) -0.003(4)
C17B 0.028(2) 0.035(2) 0.031(2) -0.0041(17) 0.0104(17) -0.0032(18)
C18B 0.025(4) 0.028(4) 0.035(4) -0.008(3) 0.008(3) 0.002(4)
C19B 0.033(4) 0.023(4) 0.033(4) -0.001(3) 0.003(3) -0.006(4)
C20B 0.026(4) 0.025(4) 0.031(4) -0.007(4) 0.009(4) -0.005(4)
C21B 0.028(4) 0.023(5) 0.035(4) -0.007(4) 0.007(4) -0.002(4)
C22B 0.031(4) 0.027(5) 0.034(4) -0.003(4) 0.003(4) -0.003(4)
C23A 0.038(3) 0.052(3) 0.034(3) 0.001(2) 0.004(2) 0.015(2)
C24A 0.031(2) 0.046(3) 0.035(2) -0.001(2) 0.007(2) 0.009(2)
C25A 0.042(3) 0.055(3) 0.047(3) -0.009(2) 0.014(3) 0.009(3)
C26A 0.051(3) 0.053(3) 0.066(4) -0.018(3) 0.006(3) 0.003(3)
C27A 0.067(4) 0.052(3) 0.049(3) -0.019(3) -0.002(3) 0.021(3)
C28A 0.056(3) 0.060(3) 0.036(3) -0.005(2) 0.006(3) 0.024(3)
C29A 0.031(2) 0.056(3) 0.039(3) 0.008(2) 0.009(2) 0.014(2)
C30A 0.022(2) 0.048(3) 0.038(3) 0.006(2) 0.008(2) 0.004(2)
C31A 0.038(3) 0.060(3) 0.048(3) -0.002(3) 0.015(2) -0.014(3)
C32A 0.055(4) 0.059(4) 0.070(4) -0.012(3) 0.019(3) -0.012(3)
C33A 0.056(4) 0.058(4) 0.080(5) 0.005(3) 0.030(4) -0.014(3)
C34A 0.044(3) 0.065(4) 0.064(4) 0.021(3) 0.026(3) -0.004(3)
N1A 0.031(2) 0.044(2) 0.0259(18) 0.0022(16) 0.0091(16) 0.0042(18)
S1A 0.0563(9) 0.0761(10) 0.0356(7) 0.0046(6) 0.0206(6) 0.0050(8)
Al1 0.034(3) 0.039(3) 0.028(3) -0.010(3) -0.002(3) 0.009(3)
O1 0.030(3) 0.066(4) 0.044(4) 0.004(3) 0.002(3) -0.007(3)
C1 0.030(3) 0.073(4) 0.051(3) 0.005(3) 0.000(3) -0.002(3)
C2 0.045(5) 0.077(5) 0.066(5) 0.008(4) 0.009(5) 0.006(4)
C3 0.040(4) 0.067(4) 0.059(5) 0.004(4) 0.002(4) -0.001(4)
C4 0.042(5) 0.097(5) 0.068(5) 0.007(5) -0.007(4) -0.007(5)
F1 0.064(5) 0.075(5) 0.084(5) 0.003(4) 0.036(4) -0.002(4)
F2 0.065(5) 0.075(4) 0.070(4) -0.017(3) 0.014(4) 0.002(4)
F3 0.050(7) 0.065(5) 0.104(7) 0.025(5) 0.008(5) 0.009(4)
F4 0.057(4) 0.069(5) 0.077(6) 0.001(5) 0.015(5) -0.012(4)
F5 0.048(6) 0.070(6) 0.089(6) -0.016(5) 0.000(5) 0.003(5)
F6 0.037(6) 0.073(5) 0.051(4) 0.017(4) 0.003(4) -0.001(4)
F7 0.025(3) 0.121(6) 0.112(7) 0.005(6) -0.010(4) -0.007(4)
F8 0.048(5) 0.131(7) 0.066(5) 0.019(5) -0.027(4) -0.005(5)
F9 0.067(5) 0.108(6) 0.077(5) -0.025(4) -0.009(4) -0.019(5)
O2 0.049(4) 0.047(4) 0.034(3) -0.004(3) 0.002(3) -0.006(3)
C5 0.051(3) 0.048(3) 0.034(3) -0.006(3) 0.002(3) 0.000(3)
C6 0.066(5) 0.072(5) 0.055(5) -0.004(4) -0.004(4) -0.006(4)
C7 0.059(5) 0.072(5) 0.052(5) -0.006(4) 0.010(4) -0.005(4)
C8 0.078(5) 0.058(4) 0.058(4) -0.006(4) 0.004(4) 0.010(4)
F10 0.088(6) 0.105(5) 0.042(5) -0.029(4) -0.010(5) -0.020(5)
F11 0.071(6) 0.103(7) 0.083(7) -0.006(5) -0.036(6) 0.009(5)
F12 0.085(5) 0.086(5) 0.089(6) -0.016(4) 0.018(5) -0.045(4)
F13 0.099(7) 0.123(8) 0.085(7) -0.029(5) 0.043(5) -0.005(6)
F14 0.045(4) 0.098(5) 0.075(5) 0.010(4) -0.001(4) -0.027(4)
F15 0.087(6) 0.087(7) 0.048(5) 0.026(5) 0.015(4) -0.002(5)
F16 0.125(8) 0.053(4) 0.079(6) -0.023(4) 0.002(6) 0.005(5)
F17 0.093(5) 0.051(5) 0.046(4) 0.008(3) 0.011(4) -0.009(4)
F18 0.085(7) 0.090(7) 0.079(8) 0.002(6) -0.019(6) 0.031(6)
O3 0.080(5) 0.021(3) 0.041(4) 0.008(3) -0.005(4) 0.003(3)
C9 0.082(4) 0.034(3) 0.059(4) 0.016(3) -0.005(4) 0.010(3)
C10 0.086(5) 0.057(4) 0.060(4) 0.012(4) -0.001(4) 0.019(4)
C11 0.087(6) 0.053(5) 0.062(5) 0.009(4) -0.008(5) 0.029(5)
C12 0.085(5) 0.055(4) 0.093(6) 0.033(5) 0.001(5) 0.001(4)
F19 0.098(7) 0.073(7) 0.094(7) 0.053(6) -0.008(6) 0.019(6)
F20 0.119(7) 0.069(5) 0.081(6) -0.007(4) -0.042(5) 0.018(5)
F21 0.137(7) 0.129(7) 0.058(5) 0.021(5) 0.009(5) 0.042(6)
F22 0.123(7) 0.053(5) 0.108(8) 0.018(5) -0.022(6) -0.003(5)
F23 0.113(7) 0.077(5) 0.066(5) -0.016(4) -0.003(5) 0.025(5)
F24 0.064(4) 0.085(5) 0.091(5) 0.036(4) 0.020(4) 0.021(4)
F25 0.114(7) 0.061(6) 0.162(10) 0.071(7) 0.009(7) -0.012(6)
F26 0.082(6) 0.081(7) 0.135(8) 0.041(6) 0.027(6) 0.008(5)
F27 0.070(5) 0.056(4) 0.169(9) 0.016(5) -0.008(6) -0.011(4)
O4 0.049(4) 0.047(4) 0.040(4) 0.008(3) -0.011(4) -0.002(4)
C13 0.041(3) 0.031(3) 0.025(3) 0.002(3) -0.006(3) 0.003(3)
C14 0.060(4) 0.043(4) 0.044(4) 0.001(4) 0.001(4) 0.000(4)
C15 0.070(5) 0.053(4) 0.039(4) -0.008(4) 0.000(4) 0.005(4)
C16 0.048(4) 0.050(4) 0.045(5) 0.003(4) -0.005(4) -0.003(4)
F28 0.074(8) 0.057(4) 0.040(4) 0.026(3) -0.002(5) 0.015(5)
F29 0.074(6) 0.034(4) 0.052(8) 0.013(4) -0.005(4) -0.007(4)
F30 0.059(6) 0.044(5) 0.065(6) -0.005(4) 0.002(5) 0.021(5)
F31 0.075(6) 0.070(4) 0.050(4) -0.016(3) -0.018(5) -0.012(5)
F32 0.139(9) 0.057(5) 0.066(7) -0.015(4) -0.003(6) 0.025(5)
F33 0.122(8) 0.089(5) 0.054(5) -0.016(5) 0.039(5) -0.029(6)
F34 0.037(4) 0.090(5) 0.076(6) 0.025(6) -0.009(4) -0.017(4)
F35 0.061(5) 0.085(5) 0.041(4) 0.006(4) 0.012(4) -0.025(4)
F36 0.082(7) 0.058(7) 0.107(9) 0.024(6) -0.022(7) -0.033(6)
Al1' 0.026(3) 0.020(3) 0.026(3) 0.014(3) 0.003(3) -0.009(3)
O1' 0.027(3) 0.062(4) 0.035(4) -0.014(3) -0.002(3) -0.008(3)
C1' 0.032(3) 0.073(4) 0.052(3) 0.006(3) 0.001(3) -0.002(3)
C2' 0.038(5) 0.082(5) 0.070(5) 0.012(5) 0.006(5) 0.011(5)
C3' 0.038(4) 0.067(4) 0.058(5) 0.001(4) 0.000(4) -0.003(4)
C4' 0.038(5) 0.095(5) 0.055(5) 0.013(5) -0.007(4) -0.017(5)
F1' 0.043(4) 0.128(7) 0.095(6) 0.029(6) 0.031(5) 0.007(5)
F2' 0.072(6) 0.099(6) 0.058(5) -0.005(4) 0.018(5) 0.019(5)
F3' 0.052(8) 0.093(7) 0.096(7) 0.034(6) 0.001(6) 0.026(6)
F4' 0.052(5) 0.065(5) 0.084(7) 0.008(5) 0.001(5) -0.020(4)
F5' 0.041(6) 0.058(6) 0.076(6) -0.007(5) -0.006(5) 0.004(5)
F6' 0.057(8) 0.080(6) 0.047(5) 0.010(4) -0.002(5) 0.009(6)
F7' 0.037(4) 0.125(6) 0.080(5) 0.021(5) -0.020(4) -0.021(5)
F8' 0.059(6) 0.134(7) 0.046(4) 0.022(4) -0.009(5) -0.038(6)
F9' 0.069(5) 0.097(5) 0.058(5) -0.023(4) -0.004(4) -0.026(5)
O2' 0.041(4) 0.057(4) 0.033(3) -0.018(3) 0.006(3) -0.010(3)
C5' 0.051(3) 0.051(3) 0.036(3) -0.005(3) 0.004(3) -0.001(3)
C6' 0.063(5) 0.074(5) 0.045(5) -0.009(5) 0.003(5) 0.001(4)
C7' 0.054(5) 0.069(5) 0.051(5) -0.010(4) 0.014(4) 0.001(4)
C8' 0.078(5) 0.060(5) 0.060(5) -0.002(4) 0.001(4) 0.009(4)
F10' 0.074(7) 0.133(7) 0.036(4) -0.021(4) 0.016(5) 0.018(6)
F11' 0.049(4) 0.078(6) 0.043(5) 0.006(4) -0.009(4) 0.002(4)
F12' 0.081(5) 0.058(5) 0.078(6) -0.018(4) -0.008(5) -0.022(4)
F13' 0.059(5) 0.087(6) 0.083(6) -0.015(5) 0.044(5) 0.001(5)
F14' 0.038(4) 0.092(5) 0.077(6) -0.029(5) 0.017(4) -0.017(4)
F15' 0.091(7) 0.069(6) 0.077(8) 0.027(6) 0.006(6) -0.007(5)
F16' 0.102(8) 0.056(6) 0.114(8) -0.010(5) 0.026(6) 0.025(6)
F17' 0.100(6) 0.065(7) 0.094(8) 0.026(6) -0.004(7) -0.011(6)
F18' 0.064(6) 0.085(7) 0.056(6) -0.009(5) -0.014(5) 0.037(5)
O3' 0.067(5) 0.021(3) 0.063(6) 0.011(3) 0.000(4) 0.002(3)
C9' 0.083(4) 0.037(3) 0.063(4) 0.019(3) -0.007(4) 0.008(4)
C10' 0.085(5) 0.055(4) 0.067(5) 0.011(4) -0.007(5) 0.018(5)
C11' 0.105(6) 0.057(5) 0.072(5) 0.006(4) -0.004(5) 0.012(5)
C12' 0.092(6) 0.061(5) 0.080(6) 0.033(5) -0.005(6) -0.010(5)
F19' 0.105(8) 0.056(6) 0.073(7) 0.036(6) -0.008(6) 0.007(6)
F20' 0.081(6) 0.065(5) 0.063(5) -0.008(4) -0.030(5) -0.005(5)
F21' 0.059(5) 0.094(6) 0.112(7) 0.037(5) 0.007(5) 0.017(4)
F22' 0.128(7) 0.048(6) 0.083(7) -0.023(5) -0.033(6) 0.043(6)
F23' 0.098(7) 0.099(7) 0.088(6) 0.001(5) 0.016(5) 0.025(6)
F24' 0.135(8) 0.073(5) 0.064(5) -0.009(4) -0.030(5) -0.005(6)
F25' 0.098(7) 0.057(6) 0.150(9) 0.020(6) -0.024(7) -0.025(6)
F26' 0.054(5) 0.067(6) 0.074(5) 0.026(4) -0.018(4) -0.027(4)
F27' 0.127(8) 0.147(8) 0.054(5) 0.007(5) 0.021(5) -0.028(7)
O4' 0.045(4) 0.040(3) 0.033(4) 0.000(3) -0.010(3) 0.003(3)
C13' 0.042(3) 0.032(3) 0.025(3) 0.001(3) -0.006(3) 0.002(3)
C14' 0.059(4) 0.043(4) 0.044(4) 0.002(4) 0.002(4) 0.001(4)
C15' 0.066(5) 0.050(4) 0.035(4) -0.007(4) -0.004(4) 0.009(5)
C16' 0.051(4) 0.049(4) 0.047(5) 0.003(4) -0.011(4) -0.008(4)
F28' 0.050(7) 0.083(6) 0.063(7) 0.038(6) -0.011(6) 0.019(5)
F29' 0.080(6) 0.043(6) 0.050(8) 0.019(5) 0.000(5) -0.026(5)
F30' 0.079(9) 0.053(6) 0.076(7) -0.014(5) -0.002(6) 0.014(6)
F31' 0.091(8) 0.108(7) 0.036(4) -0.033(4) -0.012(6) 0.019(7)
F32' 0.113(8) 0.074(6) 0.066(7) -0.022(5) -0.016(6) 0.067(6)
F33' 0.078(7) 0.098(7) 0.078(7) -0.017(6) 0.040(6) -0.005(6)
F34' 0.054(6) 0.099(7) 0.098(8) 0.022(7) -0.042(6) -0.026(5)
F35' 0.079(7) 0.125(7) 0.093(8) -0.022(7) 0.022(6) -0.039(6)
F36' 0.097(8) 0.041(6) 0.064(6) 0.008(5) -0.026(6) -0.034(6)
C35 0.039(6) 0.115(11) 0.076(9) 0.050(8) 0.020(6) 0.026(7)
Cl1 0.0733(12) 0.0807(12) 0.1046(15) 0.0176(10) -0.0067(11) 0.0152(10)

loop_
_atom_type_symbol
_atom_type_description
_atom_type_scat_dispersion_real
_atom_type_scat_dispersion_imag
_atom_type_scat_source
C C 0.0033 0.0016 'International Tables Vol C Tables 4.2.6.8 and 6.1.1.4'
H H 0.0000 0.0000 'International Tables Vol C Tables 4.2.6.8 and 6.1.1.4'
N N 0.0061 0.0033 'International Tables Vol C Tables 4.2.6.8 and 6.1.1.4'
O O 0.0106 0.0060 'International Tables Vol C Tables 4.2.6.8 and 6.1.1.4'
F F 0.0171 0.0103 'International Tables Vol C Tables 4.2.6.8 and 6.1.1.4'
Al Al 0.0645 0.0514 'International Tables Vol C Tables 4.2.6.8 and 6.1.1.4'
S S 0.1246 0.1234 'International Tables Vol C Tables 4.2.6.8 and 6.1.1.4'
Cl Cl 0.1484 0.1585 'International Tables Vol C Tables 4.2.6.8 and 6.1.1.4'

loop_
_geom_angle_atom_site_label_1
_geom_angle_atom_site_label_2
_geom_angle_atom_site_label_3
_geom_angle
_geom_angle_site_symmetry_1
_geom_angle_site_symmetry_3
C36 C36 Cl3 103(3) 3_676 3_676
C36 C36 Cl2 85(2) 3_676 3_676
Cl3 C36 Cl2 155(3) 3_676 3_676
C36 C36 Cl2 63(2) 3_676 .
Cl3 C36 Cl2 46.1(11) 3_676 .
Cl2 C36 Cl2 147.6(19) 3_676 .
C36 C36 Cl3 46(2) 3_676 .
Cl3 C36 Cl3 149(2) 3_676 .
Cl2 C36 Cl3 44.1(9) 3_676 .
Cl2 C36 Cl3 105.6(18) . .
C36 C36 H36A 140.1 3_676 .
Cl3 C36 H36A 94.3 3_676 .
Cl2 C36 H36A 95.1 3_676 .
Cl2 C36 H36A 109.5 . .
Cl3 C36 H36A 110.8 . .
C36 C36 H36B 110.2 3_676 .
Cl3 C36 H36B 76.1 3_676 .
Cl2 C36 H36B 79.0 3_676 .
Cl2 C36 H36B 110.9 . .
Cl3 C36 H36B 111.2 . .
H36A C36 H36B 108.8 . .
Cl3 Cl2 C36 76.3(15) 3_676 3_676
Cl3 Cl2 C36 47.8(14) 3_676 .
C36 Cl2 C36 32.4(19) 3_676 .
Cl2 Cl3 C36 86(2) 3_676 3_676
Cl2 Cl3 C36 59.6(13) 3_676 .
C36 Cl3 C36 31(2) 3_676 .
Cl3' C36' Cl2' 105(2) . .
Cl3' C36' H36C 110.8 . .
Cl2' C36' H36C 110.8 . .
Cl3' C36' H36D 110.8 . .
Cl2' C36' H36D 110.8 . .
H36C C36' H36D 108.9 . .
C22A C17A C18A 120.9(8) . .
C22A C17A N1A 119.1(7) . .
C18A C17A N1A 119.9(6) . .
C17A C18A C19A 120.1(9) . .
C17A C18A H18A 119.6 . .
C19A C18A H18A 120.4 . .
C17A C18A H18B 105.1 . .
C19A C18A H18B 116.8 . .
H18A C18A H18B 44.0 . .
C18A C19A C20A 119.8(10) . .
C18A C19A H19A 120.9 . .
C20A C19A H19A 119.2 . .
C18A C19A H19B 111.0 . .
C20A C19A H19B 109.0 . .
H19A C19A H19B 49.8 . .
C21A C20A C19A 118.8(12) . .
C21A C20A C20A 119.8(17) . 3_576
C19A C20A C20A 121.2(16) . 3_576
C22A C21A C20A 121.4(11) . .
C22A C21A H21A 119.0 . .
C20A C21A H21A 119.5 . .
C22A C21A H21B 115.4 . .
C20A C21A H21B 111.4 . .
H21A C21A H21B 33.7 . .
C17A C22A C21A 118.9(10) . .
C17A C22A H22A 119.8 . .
C21A C22A H22A 121.3 . .
C17A C22A H22B 111.0 . .
C21A C22A H22B 117.4 . .
H22A C22A H22B 35.0 . .
C19B C18B H18A 114.8 . .
C19B C18B H18B 121.2 . .
H18A C18B H18B 46.4 . .
C18B C19B C20B 122.8(10) . .
C18B C19B H19A 114.6 . .
C20B C19B H19A 104.1 . .
C18B C19B H19B 117.8 . .
C20B C19B H19B 119.3 . .
H19A C19B H19B 45.6 . .
C21B C20B C19B 117.2(12) . .
C21B C20B C20B 120.3(17) . 3_576
C19B C20B C20B 122.2(16) . 3_576
C22B C21B C20B 121.3(12) . .
C22B C21B H21A 117.3 . .
C20B C21B H21A 109.4 . .
C22B C21B H21B 119.5 . .
C20B C21B H21B 119.1 . .
H21A C21B H21B 33.1 . .
C21B C22B H22A 116.2 . .
C21B C22B H22B 120.1 . .
H22A C22B H22B 35.6 . .
C24A C23A C28A 119.2(5) . .
C24A C23A S1A 124.4(4) . .
C28A C23A S1A 116.3(4) . .
C23A C24A C25A 119.1(5) . .
C23A C24A N1A 121.0(4) . .
C25A C24A N1A 119.9(4) . .
C26A C25A C24A 120.5(5) . .
C26A C25A H25A 119.7 . .
C24A C25A H25A 119.7 . .
C25A C26A C27A 119.6(6) . .
C25A C26A H26A 120.2 . .
C27A C26A H26A 120.2 . .
C28A C27A C26A 120.6(5) . .
C28A C27A H27A 119.7 . .
C26A C27A H27A 119.7 . .
C27A C28A C23A 120.9(5) . .
C27A C28A H28A 119.6 . .
C23A C28A H28A 119.6 . .
C30A C29A C34A 119.0(5) . .
C30A C29A S1A 124.2(4) . .
C34A C29A S1A 116.7(4) . .
N1A C30A C29A 121.9(4) . .
N1A C30A C31A 120.0(4) . .
C29A C30A C31A 118.1(5) . .
C32A C31A C30A 120.7(5) . .
C32A C31A H31A 119.6 . .
C30A C31A H31A 119.6 . .
C31A C32A C33A 121.3(6) . .
C31A C32A H32A 119.3 . .
C33A C32A H32A 119.3 . .
C34A C33A C32A 118.8(6) . .
C34A C33A H33A 120.6 . .
C32A C33A H33A 120.6 . .
C33A C34A C29A 121.9(5) . .
C33A C34A H34A 119.0 . .
C29A C34A H34A 119.0 . .
C30A N1A C24A 125.1(4) . .
C30A N1A C17A 117.7(4) . .
C24A N1A C17A 117.2(4) . .
C29A S1A C23A 103.4(3) . .
O1 Al1 O2 108.1(6) . .
O1 Al1 O3 112.8(6) . .
O2 Al1 O3 107.1(6) . .
O1 Al1 O4 107.6(6) . .
O2 Al1 O4 114.4(6) . .
O3 Al1 O4 106.9(6) . .
C1 O1 Al1 153.9(7) . .
O1 C1 C3 110.8(7) . .
O1 C1 C4 109.4(7) . .
C3 C1 C4 110.5(7) . .
O1 C1 C2 107.8(7) . .
C3 C1 C2 109.4(7) . .
C4 C1 C2 108.7(7) . .
F1 C2 F2 107.9(9) . .
F1 C2 F3 106.9(9) . .
F2 C2 F3 107.4(9) . .
F1 C2 C1 111.9(8) . .
F2 C2 C1 111.2(7) . .
F3 C2 C1 111.2(9) . .
F6 C3 F5 106.7(10) . .
F6 C3 F4 107.0(9) . .
F5 C3 F4 106.6(9) . .
F6 C3 C1 110.6(9) . .
F5 C3 C1 113.1(9) . .
F4 C3 C1 112.5(8) . .
F8 C4 F9 110.0(9) . .
F8 C4 F7 107.9(9) . .
F9 C4 F7 109.3(9) . .
F8 C4 C1 110.9(8) . .
F9 C4 C1 109.7(8) . .
F7 C4 C1 109.1(8) . .
C5 O2 Al1 151.0(7) . .
O2 C5 C8 110.1(7) . .
O2 C5 C7 108.0(7) . .
C8 C5 C7 110.9(7) . .
O2 C5 C6 109.5(7) . .
C8 C5 C6 109.8(7) . .
C7 C5 C6 108.5(7) . .
F11 C6 F10 108.1(9) . .
F11 C6 F12 108.3(9) . .
F10 C6 F12 108.9(9) . .
F11 C6 C5 110.0(8) . .
F10 C6 C5 111.5(8) . .
F12 C6 C5 110.0(8) . .
F13 C7 F15 109.9(9) . .
F13 C7 F14 107.8(9) . .
F15 C7 F14 108.7(9) . .
F13 C7 C5 111.0(8) . .
F15 C7 C5 110.2(9) . .
F14 C7 C5 109.2(7) . .
F17 C8 F16 104.5(9) . .
F17 C8 F18 109.8(10) . .
F16 C8 F18 108.2(10) . .
F17 C8 C5 111.2(8) . .
F16 C8 C5 112.7(9) . .
F18 C8 C5 110.3(9) . .
C9 O3 Al1 150.4(8) . .
O3 C9 C10 112.9(8) . .
O3 C9 C11 109.2(7) . .
C10 C9 C11 107.7(7) . .
O3 C9 C12 108.7(8) . .
C10 C9 C12 109.3(7) . .
C11 C9 C12 109.0(7) . .
F21 C10 F19 107.7(10) . .
F21 C10 F20 110.5(10) . .
F19 C10 F20 107.3(10) . .
F21 C10 C9 108.8(8) . .
F19 C10 C9 112.8(10) . .
F20 C10 C9 109.7(8) . .
F24 C11 F23 110.7(9) . .
F24 C11 F22 110.4(9) . .
F23 C11 F22 110.2(9) . .
F24 C11 C9 108.8(8) . .
F23 C11 C9 109.2(8) . .
F22 C11 C9 107.5(9) . .
F27 C12 F26 110.8(10) . .
F27 C12 F25 111.8(10) . .
F26 C12 F25 104.0(10) . .
F27 C12 C9 113.4(9) . .
F26 C12 C9 106.3(8) . .
F25 C12 C9 110.0(9) . .
C13 O4 Al1 150.3(9) . .
O4 C13 C16 110.9(8) . .
O4 C13 C15 109.7(7) . .
C16 C13 C15 109.4(7) . .
O4 C13 C14 108.5(8) . .
C16 C13 C14 110.1(7) . .
C15 C13 C14 108.2(7) . .
F29 C14 F28 108.2(10) . .
F29 C14 F30 107.2(10) . .
F28 C14 F30 108.5(10) . .
F29 C14 C13 111.2(9) . .
F28 C14 C13 111.6(9) . .
F30 C14 C13 110.0(9) . .
F32 C15 F33 112.8(10) . .
F32 C15 F31 104.5(9) . .
F33 C15 F31 104.3(9) . .
F32 C15 C13 112.5(8) . .
F33 C15 C13 111.1(8) . .
F31 C15 C13 111.1(8) . .
F34 C16 F35 105.8(8) . .
F34 C16 F36 107.9(10) . .
F35 C16 F36 103.5(10) . .
F34 C16 C13 114.2(8) . .
F35 C16 C13 112.1(8) . .
F36 C16 C13 112.6(10) . .
O4' Al1' O2' 110.1(6) . .
O4' Al1' O1' 110.4(6) . .
O2' Al1' O1' 108.3(6) . .
O4' Al1' O3' 108.6(6) . .
O2' Al1' O3' 110.5(6) . .
O1' Al1' O3' 108.9(6) . .
C1' O1' Al1' 147.6(7) . .
O1' C1' C4' 111.1(7) . .
O1' C1' C3' 110.4(7) . .
C4' C1' C3' 111.2(8) . .
O1' C1' C2' 106.6(7) . .
C4' C1' C2' 108.3(7) . .
C3' C1' C2' 109.1(7) . .
F1' C2' F3' 107.5(9) . .
F1' C2' F2' 109.6(10) . .
F3' C2' F2' 107.2(10) . .
F1' C2' C1' 113.1(9) . .
F3' C2' C1' 109.0(9) . .
F2' C2' C1' 110.1(8) . .
F6' C3' F5' 107.8(10) . .
F6' C3' F4' 105.2(10) . .
F5' C3' F4' 108.3(10) . .
F6' C3' C1' 112.0(10) . .
F5' C3' C1' 111.4(9) . .
F4' C3' C1' 111.9(9) . .
F9' C4' F8' 108.9(9) . .
F9' C4' F7' 108.1(9) . .
F8' C4' F7' 107.5(9) . .
F9' C4' C1' 110.4(8) . .
F8' C4' C1' 110.1(8) . .
F7' C4' C1' 111.8(8) . .
C5' O2' Al1' 149.1(7) . .
O2' C5' C7' 112.3(8) . .
O2' C5' C8' 109.4(8) . .
C7' C5' C8' 110.5(8) . .
O2' C5' C6' 107.1(7) . .
C7' C5' C6' 109.6(7) . .
C8' C5' C6' 107.8(7) . .
F10' C6' F12' 109.2(10) . .
F10' C6' F11' 109.1(9) . .
F12' C6' F11' 107.5(9) . .
F10' C6' C5' 111.6(8) . .
F12' C6' C5' 109.8(8) . .
F11' C6' C5' 109.7(8) . .
F15' C7' F13' 110.7(9) . .
F15' C7' F14' 106.8(9) . .
F13' C7' F14' 106.2(9) . .
F15' C7' C5' 111.6(9) . .
F13' C7' C5' 111.5(8) . .
F14' C7' C5' 109.8(8) . .
F16' C8' F17' 106.0(10) . .
F16' C8' F18' 107.7(10) . .
F17' C8' F18' 110.2(11) . .
F16' C8' C5' 112.6(9) . .
F17' C8' C5' 110.4(9) . .
F18' C8' C5' 109.8(10) . .
C9' O3' Al1' 154.2(9) . .
O3' C9' C11' 109.4(8) . .
O3' C9' C10' 110.8(8) . .
C11' C9' C10' 111.1(8) . .
O3' C9' C12' 108.5(8) . .
C11' C9' C12' 109.1(8) . .
C10' C9' C12' 107.9(8) . .
F20' C10' F19' 107.9(10) . .
F20' C10' F21' 108.0(10) . .
F19' C10' F21' 109.7(11) . .
F20' C10' C9' 111.8(8) . .
F19' C10' C9' 112.3(10) . .
F21' C10' C9' 107.1(8) . .
F22' C11' F24' 110.5(10) . .
F22' C11' F23' 106.9(10) . .
F24' C11' F23' 108.1(9) . .
F22' C11' C9' 115.1(9) . .
F24' C11' C9' 107.2(8) . .
F23' C11' C9' 108.8(9) . .
F26' C12' F27' 109.3(10) . .
F26' C12' F25' 105.2(10) . .
F27' C12' F25' 111.9(10) . .
F26' C12' C9' 112.1(8) . .
F27' C12' C9' 109.6(9) . .
F25' C12' C9' 108.8(10) . .
C13' O4' Al1' 151.0(9) . .
O4' C13' C16' 109.9(8) . .
O4' C13' C15' 110.8(8) . .
C16' C13' C15' 110.6(8) . .
O4' C13' C14' 106.4(8) . .
C16' C13' C14' 109.1(8) . .
C15' C13' C14' 109.9(8) . .
F29' C14' F28' 110.3(11) . .
F29' C14' F30' 108.7(11) . .
F28' C14' F30' 107.7(11) . .
F29' C14' C13' 109.8(10) . .
F28' C14' C13' 111.7(10) . .
F30' C14' C13' 108.6(10) . .
F32' C15' F33' 107.9(10) . .
F32' C15' F31' 108.8(10) . .
F33' C15' F31' 103.5(9) . .
F32' C15' C13' 111.6(9) . .
F33' C15' C13' 112.5(9) . .
F31' C15' C13' 112.1(9) . .
F36' C16' F34' 106.1(10) . .
F36' C16' F35' 108.0(10) . .
F34' C16' F35' 106.0(10) . .
F36' C16' C13' 112.3(10) . .
F34' C16' C13' 113.2(9) . .
F35' C16' C13' 110.8(9) . .
Cl1 C35 Cl1 117.2(7) . 3_775
Cl1 C35 C35 60.7(8) . 3_775
Cl1 C35 C35 56.5(8) 3_775 3_775
Cl1 C35 H35A 108.8 . .
Cl1 C35 H35A 108.6 3_775 .
C35 C35 H35A 128.0 3_775 .
Cl1 C35 H35B 107.2 . .
Cl1 C35 H35B 107.2 3_775 .
C35 C35 H35B 124.5 3_775 .
H35A C35 H35B 107.4 . .
C35 Cl1 C35 62.8(7) . 3_775

loop_
_geom_bond_atom_site_label_1
_geom_bond_atom_site_label_2
_geom_bond_distance
_geom_bond_site_symmetry_2
C36 C36 0.90(6) 3_676
C36 Cl3 1.24(2) 3_676
C36 Cl2 1.49(2) 3_676
C36 Cl2 1.67(2) .
C36 Cl3 1.68(2) .
C36 H36A 0.9601 .
C36 H36B 0.9601 .
Cl2 Cl3 1.206(19) 3_676
Cl2 C36 1.49(2) 3_676
Cl3 Cl2 1.206(19) 3_676
Cl3 C36 1.24(2) 3_676
C36' Cl3' 1.67(2) .
C36' Cl2' 1.68(2) .
C36' H36C 0.9900 .
C36' H36D 0.9900 .
C17A C22A 1.383(11) .
C17A C18A 1.387(10) .
C17A N1A 1.459(5) .
C18A C19A 1.392(11) .
C18A H18A 0.9599 .
C18A H18B 1.1895 .
C19A C20A 1.405(12) .
C19A H19A 0.9600 .
C19A H19B 1.1217 .
C20A C21A 1.395(12) .
C20A C20A 1.47(3) 3_576
C21A C22A 1.389(11) .
C21A H21A 0.9600 .
C21A H21B 1.0542 .
C22A H22A 0.9601 .
C22A H22B 1.0880 .
C18B C19B 1.383(11) .
C18B H18A 1.1193 .
C18B H18B 0.9600 .
C19B C20B 1.398(12) .
C19B H19A 1.2387 .
C19B H19B 0.9600 .
C20B C21B 1.393(12) .
C20B C20B 1.51(3) 3_576
C21B C22B 1.388(12) .
C21B H21A 1.0766 .
C21B H21B 0.9601 .
C22B H22A 1.0648 .
C22B H22B 0.9600 .
C23A C24A 1.393(7) .
C23A C28A 1.422(8) .
C23A S1A 1.712(6) .
C24A C25A 1.398(7) .
C24A N1A 1.413(6) .
C25A C26A 1.380(8) .
C25A H25A 0.9500 .
C26A C27A 1.406(8) .
C26A H26A 0.9500 .
C27A C28A 1.331(9) .
C27A H27A 0.9500 .
C28A H28A 0.9500 .
C29A C30A 1.403(7) .
C29A C34A 1.409(8) .
C29A S1A 1.696(6) .
C30A N1A 1.381(6) .
C30A C31A 1.410(7) .
C31A C32A 1.356(8) .
C31A H31A 0.9500 .
C32A C33A 1.397(8) .
C32A H32A 0.9500 .
C33A C34A 1.344(9) .
C33A H33A 0.9500 .
C34A H34A 0.9500 .
Al1 O1 1.702(9) .
Al1 O2 1.703(9) .
Al1 O3 1.715(9) .
Al1 O4 1.718(9) .
O1 C1 1.336(10) .
C1 C3 1.541(11) .
C1 C4 1.543(11) .
C1 C2 1.567(11) .
C2 F1 1.322(10) .
C2 F2 1.325(10) .
C2 F3 1.327(11) .
C3 F6 1.328(11) .
C3 F5 1.333(11) .
C3 F4 1.334(11) .
C4 F8 1.309(11) .
C4 F9 1.336(11) .
C4 F7 1.344(11) .
O2 C5 1.353(10) .
C5 C8 1.521(11) .
C5 C7 1.531(11) .
C5 C6 1.542(11) .
C6 F11 1.338(11) .
C6 F10 1.349(10) .
C6 F12 1.352(11) .
C7 F13 1.345(11) .
C7 F15 1.350(11) .
C7 F14 1.361(10) .
C8 F17 1.347(11) .
C8 F16 1.347(11) .
C8 F18 1.356(11) .
O3 C9 1.328(10) .
C9 C10 1.538(11) .
C9 C11 1.561(12) .
C9 C12 1.568(12) .
C10 F21 1.317(11) .
C10 F19 1.335(11) .
C10 F20 1.336(11) .
C11 F24 1.344(11) .
C11 F23 1.351(10) .
C11 F22 1.357(11) .
C12 F27 1.286(11) .
C12 F26 1.360(12) .
C12 F25 1.363(11) .
O4 C13 1.355(10) .
C13 C16 1.528(11) .
C13 C15 1.557(11) .
C13 C14 1.564(11) .
C14 F29 1.318(11) .
C14 F28 1.321(11) .
C14 F30 1.330(11) .
C15 F32 1.286(11) .
C15 F33 1.315(11) .
C15 F31 1.337(11) .
C16 F34 1.304(10) .
C16 F35 1.307(10) .
C16 F36 1.310(11) .
Al1' O4' 1.699(9) .
Al1' O2' 1.709(9) .
Al1' O1' 1.714(9) .
Al1' O3' 1.717(8) .
O1' C1' 1.360(10) .
C1' C4' 1.535(11) .
C1' C3' 1.536(12) .
C1' C2' 1.566(12) .
C2' F1' 1.307(11) .
C2' F3' 1.333(11) .
C2' F2' 1.340(11) .
C3' F6' 1.327(11) .
C3' F5' 1.328(11) .
C3' F4' 1.339(11) .
C4' F9' 1.316(11) .
C4' F8' 1.335(11) .
C4' F7' 1.339(11) .
O2' C5' 1.348(10) .
C5' C7' 1.506(11) .
C5' C8' 1.536(12) .
C5' C6' 1.565(12) .
C6' F10' 1.320(11) .
C6' F12' 1.343(11) .
C6' F11' 1.344(11) .
C7' F15' 1.345(11) .
C7' F13' 1.365(11) .
C7' F14' 1.369(11) .
C8' F16' 1.340(11) .
C8' F17' 1.344(12) .
C8' F18' 1.354(12) .
O3' C9' 1.342(11) .
C9' C11' 1.537(12) .
C9' C10' 1.538(12) .
C9' C12' 1.565(12) .
C10' F20' 1.309(11) .
C10' F19' 1.329(11) .
C10' F21' 1.346(12) .
C11' F22' 1.337(11) .
C11' F24' 1.383(12) .
C11' F23' 1.388(12) .
C12' F26' 1.309(11) .
C12' F27' 1.339(11) .
C12' F25' 1.360(12) .
O4' C13' 1.356(10) .
C13' C16' 1.533(11) .
C13' C15' 1.537(11) .
C13' C14' 1.572(12) .
C14' F29' 1.311(11) .
C14' F28' 1.311(11) .
C14' F30' 1.337(11) .
C15' F32' 1.295(11) .
C15' F33' 1.313(11) .
C15' F31' 1.323(11) .
C16' F36' 1.304(11) .
C16' F34' 1.304(11) .
C16' F35' 1.306(11) .
C35 Cl1 1.683(15) .
C35 Cl1 1.760(15) 3_775
C35 C35 1.79(2) 3_775
C35 H35A 0.9601 .
C35 H35B 0.9600 .
Cl1 C35 1.760(15) 3_775
